data_7060844
loop_
_publ_author_name
'Mason, Helen E.'
'Musselle-Sexton, Jake R. C.'
'Howard, Judith A. K.'
'Probert, Michael R.'
'Sparkes, Hazel A.'

_publ_section_title
;
 Structural studies into the spin crossover behaviour of Fe(abpt)2(NCS)2
 polymorphs B and D
;
_journal_issue 31
_journal_name_full 'New Journal of Chemistry'
_journal_page_first 14014
_journal_page_last 14023
_journal_paper_doi 10.1039/D1NJ02607K
_journal_volume 45
_journal_year 2021
_chemical_formula_moiety '2(C13 H10 Fe0.5 N7 S)'
_chemical_formula_sum 'C26 H20 Fe N14 S2'
_chemical_formula_weight 648.53
_space_group_crystal_system monoclinic
_space_group_IT_number 14
_space_group_name_Hall '-P 2ybc'
_space_group_name_H-M_alt 'P 1 21/c 1'
_atom_sites_solution_hydrogens mixed
_atom_sites_solution_primary direct
_audit_creation_date 2020-01-22
_audit_creation_method
;
Olex2 1.3
(compiled Nov 21 2019 18:26:39 for OlexSys, GUI svn.r6003)
;
_audit_update_record
;
2021-05-27 deposited with the CCDC.	2021-07-12 downloaded from the CCDC.
;
_cell_angle_alpha 90
_cell_angle_beta 107.6180(10)
_cell_angle_gamma 90
_cell_formula_units_Z 4
_cell_length_a 10.8082(4)
_cell_length_b 15.6979(5)
_cell_length_c 16.9850(6)
_cell_measurement_reflns_used 9005
_cell_measurement_temperature 30(2)
_cell_measurement_theta_max 28.27
_cell_measurement_theta_min 2.38
_cell_volume 2746.61(17)
_computing_molecular_graphics 'Olex2 1.3 (Dolomanov et al., 2009)'
_computing_publication_material 'Olex2 1.3 (Dolomanov et al., 2009)'
_computing_structure_refinement 'SHELXL 2017/1 (Sheldrick, 2015)'
_computing_structure_solution 'SHELXS  (Sheldrick, 2008)'
_diffrn_ambient_temperature 30(2)
_diffrn_detector 'CCD area detector'
_diffrn_detector_area_resol_mean 7.9
_diffrn_detector_type 'Bruker SMART CCD 1K area detector'
_diffrn_measured_fraction_theta_full 1.000
_diffrn_measured_fraction_theta_max 1.000
_diffrn_measurement_device 'three-circle diffractometer'
_diffrn_measurement_device_type 'Bruker SMART CCD 1K area detector'
_diffrn_measurement_method 'phi and omega scans'
_diffrn_radiation_monochromator graphite
_diffrn_radiation_probe x-ray
_diffrn_radiation_type MoK\a
_diffrn_radiation_wavelength 0.71073
_diffrn_reflns_av_R_equivalents 0.0363
_diffrn_reflns_av_unetI/netI 0.0245
_diffrn_reflns_Laue_measured_fraction_full 1.000
_diffrn_reflns_Laue_measured_fraction_max 1.000
_diffrn_reflns_limit_h_max 13
_diffrn_reflns_limit_h_min -13
_diffrn_reflns_limit_k_max 19
_diffrn_reflns_limit_k_min -19
_diffrn_reflns_limit_l_max 21
_diffrn_reflns_limit_l_min -21
_diffrn_reflns_number 31139
_diffrn_reflns_point_group_measured_fraction_full 1.000
_diffrn_reflns_point_group_measured_fraction_max 1.000
_diffrn_reflns_theta_full 26.000
_diffrn_reflns_theta_max 26.367
_diffrn_reflns_theta_min 1.807
_diffrn_source 'sealed X-ray tube'
_diffrn_source_target Mo
_exptl_absorpt_coefficient_mu 0.749
_exptl_absorpt_correction_T_max 0.7446
_exptl_absorpt_correction_T_min 0.5168
_exptl_absorpt_correction_type multi-scan
_exptl_absorpt_process_details
;
SADABS-2006/1 (Bruker,2006) was used for absorption correction.
R(int) was 0.0528 before and 0.0343 after correction.
The Ratio of minimum to maximum transmission is 0.6941.
The \l/2 correction factor is 0.0015.
;
_exptl_crystal_colour red
_exptl_crystal_colour_primary red
_exptl_crystal_density_diffrn 1.568
_exptl_crystal_description block
_exptl_crystal_F_000 1328
_exptl_crystal_size_max 0.4
_exptl_crystal_size_mid 0.24
_exptl_crystal_size_min 0.16
_refine_diff_density_max 0.336
_refine_diff_density_min -0.450
_refine_diff_density_rms 0.057
_refine_ls_extinction_method none
_refine_ls_goodness_of_fit_ref 1.039
_refine_ls_hydrogen_treatment mixed
_refine_ls_matrix_type full
_refine_ls_number_parameters 403
_refine_ls_number_reflns 5621
_refine_ls_number_restraints 0
_refine_ls_restrained_S_all 1.039
_refine_ls_R_factor_all 0.0336
_refine_ls_R_factor_gt 0.0279
_refine_ls_shift/su_max 0.001
_refine_ls_shift/su_mean 0.000
_refine_ls_structure_factor_coef Fsqd
_refine_ls_weighting_details 'w=1/[\s^2^(Fo^2^)+(0.0259P)^2^+2.4356P] where P=(Fo^2^+2Fc^2^)/3'
_refine_ls_weighting_scheme calc
_refine_ls_wR_factor_gt 0.0646
_refine_ls_wR_factor_ref 0.0673
_reflns_Friedel_coverage 0.000
_reflns_number_gt 4993
_reflns_number_total 5621
_reflns_threshold_expression 'I > 2\s(I)'
_cod_data_source_file d1nj02607k2.cif
_cod_data_source_block D_30K
_cod_depositor_comments 'Adding full bibliography for 7060820--7060846.cif.'
_cod_database_code 7060844
_shelx_shelxl_version_number 2017/1
_shelx_space_group_comment
;
The symmetry employed for this shelxl refinement is uniquely defined
by the following loop, which should always be used as a source of
symmetry information in preference to the above space-group names.
They are only intended as comments.
;
_shelx_estimated_absorpt_t_max 0.890
_shelx_estimated_absorpt_t_min 0.754
_olex2_refinement_description
;
1. Fixed Uiso
 At 1.2 times of:
  All C(H) groups, All N(H,H) groups
2.a Aromatic/amide H refined with riding coordinates:
 C2(H2), C3(H3), C4(H4), C5(H5), C15(H15), C16(H16), C17(H17), C18(H18),
 C23(H23), C24(H24), C25(H25), C26(H26), C13(H13), C12(H12), C10(H10), C11(H11)
;
_olex2_submission_special_instructions 'No special instructions were received'

loop_
_space_group_symop_operation_xyz
'x, y, z'
'-x, y+1/2, -z+1/2'
'-x, -y, -z'
'x, -y-1/2, z-1/2'

loop_
_atom_site_label
_atom_site_type_symbol
_atom_site_fract_x
_atom_site_fract_y
_atom_site_fract_z
_atom_site_U_iso_or_equiv
_atom_site_adp_type
_atom_site_occupancy
_atom_site_site_symmetry_order
_atom_site_calc_flag
_atom_site_refinement_flags_posn
_atom_site_refinement_flags_adp
_atom_site_refinement_flags_occupancy
_atom_site_disorder_assembly
_atom_site_disorder_group
Fe1 Fe 0.000000 0.500000 0.000000 0.00769(8) Uani 1 2 d S . P . .
Fe2 Fe 0.000000 0.500000 0.500000 0.00737(8) Uani 1 2 d S . P . .
S1 S -0.16985(4) 0.43295(3) 0.22747(2) 0.01087(9) Uani 1 1 d . . . . .
S2 S 0.43470(4) 0.54909(3) 0.66784(3) 0.01344(10) Uani 1 1 d . . . . .
N1 N -0.04441(14) 0.46041(9) 0.10748(9) 0.0120(3) Uani 1 1 d . . . . .
N2 N 0.13083(13) 0.59914(9) 0.07276(8) 0.0093(3) Uani 1 1 d . . . . .
N3 N 0.18838(13) 0.44109(9) 0.03928(8) 0.0103(3) Uani 1 1 d . . . . .
N4 N 0.23891(13) 0.36608(9) 0.02102(9) 0.0106(3) Uani 1 1 d . . . . .
N5 N 0.39941(13) 0.45286(9) 0.08346(8) 0.0096(3) Uani 1 1 d . . . . .
N6 N 0.52458(14) 0.48759(9) 0.12053(10) 0.0122(3) Uani 1 1 d . . . . .
H6A H 0.5449(19) 0.4759(13) 0.1743(13) 0.015 Uiso 1 1 d . U . . .
H6B H 0.5781(19) 0.4552(13) 0.1007(12) 0.015 Uiso 1 1 d . U . . .
N8 N 0.17559(13) 0.52444(9) 0.57077(8) 0.0103(3) Uani 1 1 d . . . . .
N9 N 0.00611(13) 0.60138(9) 0.43037(8) 0.0087(3) Uani 1 1 d . . . . .
N10 N 0.07966(13) 0.44722(8) 0.42115(8) 0.0089(3) Uani 1 1 d . . . . .
N11 N 0.12420(13) 0.36834(9) 0.40725(8) 0.0095(3) Uani 1 1 d . . . . .
N12 N 0.16856(13) 0.46138(9) 0.32245(8) 0.0087(3) Uani 1 1 d . . . . .
N13 N 0.21005(15) 0.50201(9) 0.26030(9) 0.0116(3) Uani 1 1 d . . . . .
H13A H 0.151(2) 0.4873(12) 0.2123(13) 0.014 Uiso 1 1 d . U . . .
H13B H 0.284(2) 0.4766(13) 0.2610(12) 0.014 Uiso 1 1 d . U . . .
N14 N 0.29655(13) 0.32862(9) 0.25727(8) 0.0110(3) Uani 1 1 d . . . . .
C1 C -0.09837(16) 0.44885(10) 0.15683(10) 0.0103(3) Uani 1 1 d . . . . .
C2 C 0.09367(16) 0.67611(10) 0.09107(10) 0.0108(3) Uani 1 1 d . . . . .
H2 H 0.003826 0.689758 0.073056 0.013 Uiso 1 1 calc R U . . .
C3 C 0.18077(17) 0.73697(11) 0.13530(10) 0.0122(3) Uani 1 1 d . . . . .
H3 H 0.151209 0.791169 0.146874 0.015 Uiso 1 1 calc R U . . .
C4 C 0.31123(17) 0.71677(11) 0.16199(10) 0.0133(3) Uani 1 1 d . . . . .
H4 H 0.372809 0.757192 0.192227 0.016 Uiso 1 1 calc R U . . .
C5 C 0.35197(16) 0.63692(11) 0.14437(10) 0.0123(3) Uani 1 1 d . . . . .
H5 H 0.441233 0.621765 0.162690 0.015 Uiso 1 1 calc R U . . .
C6 C 0.25919(16) 0.57988(10) 0.09938(10) 0.0096(3) Uani 1 1 d . . . . .
C7 C 0.28508(16) 0.49331(10) 0.07557(10) 0.0094(3) Uani 1 1 d . . . . .
C8 C 0.36625(16) 0.37392(10) 0.04819(10) 0.0098(3) Uani 1 1 d . . . . .
C14 C 0.28254(16) 0.53322(10) 0.61142(10) 0.0102(3) Uani 1 1 d . . . . .
C15 C -0.04085(15) 0.67913(10) 0.43729(10) 0.0100(3) Uani 1 1 d . . . . .
H15 H -0.083816 0.688044 0.477819 0.012 Uiso 1 1 calc R U . . .
C16 C -0.02933(16) 0.74736(10) 0.38764(10) 0.0110(3) Uani 1 1 d . . . . .
H16 H -0.063496 0.801679 0.394439 0.013 Uiso 1 1 calc R U . . .
C17 C 0.03284(16) 0.73485(10) 0.32802(10) 0.0109(3) Uani 1 1 d . . . . .
H17 H 0.042731 0.780675 0.293894 0.013 Uiso 1 1 calc R U . . .
C18 C 0.08027(16) 0.65465(10) 0.31895(10) 0.0107(3) Uani 1 1 d . . . . .
H18 H 0.122315 0.644257 0.278206 0.013 Uiso 1 1 calc R U . . .
C19 C 0.06491(15) 0.58979(10) 0.37082(10) 0.0092(3) Uani 1 1 d . . . . .
C20 C 0.10634(15) 0.50215(10) 0.36988(10) 0.0088(3) Uani 1 1 d . . . . .
C21 C 0.17712(15) 0.37793(10) 0.34703(10) 0.0095(3) Uani 1 1 d . . . . .
C22 C 0.23459(15) 0.30799(10) 0.31229(10) 0.0093(3) Uani 1 1 d . . . . .
C23 C 0.34424(16) 0.26404(11) 0.22393(10) 0.0128(3) Uani 1 1 d . . . . .
H23 H 0.390263 0.277391 0.185929 0.015 Uiso 1 1 calc R U . . .
C24 C 0.33072(16) 0.17884(11) 0.24136(10) 0.0129(3) Uani 1 1 d . . . . .
H24 H 0.362557 0.135206 0.213884 0.015 Uiso 1 1 calc R U . . .
C25 C 0.26930(16) 0.15896(11) 0.30012(10) 0.0126(3) Uani 1 1 d . . . . .
H25 H 0.260639 0.101378 0.314844 0.015 Uiso 1 1 calc R U . . .
C26 C 0.22126(16) 0.22425(11) 0.33660(10) 0.0119(3) Uani 1 1 d . . . . .
H26 H 0.179907 0.212599 0.377460 0.014 Uiso 1 1 calc R U . . .
N7 N 0.57801(14) 0.33478(9) 0.04381(8) 0.0121(3) Uani 1 1 d . . . . .
C9 C 0.45821(16) 0.30792(11) 0.04007(10) 0.0108(3) Uani 1 1 d . . . . .
C13 C 0.41828(17) 0.22331(11) 0.02776(10) 0.0133(3) Uani 1 1 d . . . . .
H13 H 0.333155 0.206992 0.026711 0.016 Uiso 1 1 calc R U . . .
C12 C 0.50632(17) 0.16355(12) 0.01707(11) 0.0163(4) Uani 1 1 d . . . . .
H12 H 0.482194 0.105370 0.007606 0.020 Uiso 1 1 calc R U . . .
C10 C 0.66161(17) 0.27557(12) 0.03455(10) 0.0145(4) Uani 1 1 d . . . . .
H10 H 0.747203 0.293007 0.037834 0.017 Uiso 1 1 calc R U . . .
C11 C 0.63000(17) 0.19009(12) 0.02041(11) 0.0158(4) Uani 1 1 d . . . . .
H11 H 0.692101 0.150477 0.013155 0.019 Uiso 1 1 calc R U . . .

loop_
_atom_site_aniso_label
_atom_site_aniso_U_11
_atom_site_aniso_U_22
_atom_site_aniso_U_33
_atom_site_aniso_U_23
_atom_site_aniso_U_13
_atom_site_aniso_U_12
Fe1 0.00784(16) 0.00791(16) 0.00746(16) 0.00000(12) 0.00253(13) -0.00009(12)
Fe2 0.00824(16) 0.00700(16) 0.00692(16) 0.00009(12) 0.00237(13) -0.00017(12)
S1 0.0119(2) 0.0117(2) 0.0102(2) 0.00075(15) 0.00503(16) 0.00083(15)
S2 0.0092(2) 0.0176(2) 0.0123(2) 0.00193(16) 0.00154(16) -0.00115(16)
N1 0.0129(7) 0.0110(7) 0.0117(7) 0.0002(6) 0.0034(6) -0.0004(6)
N2 0.0109(7) 0.0103(7) 0.0073(6) 0.0010(5) 0.0037(5) 0.0006(5)
N3 0.0127(7) 0.0086(7) 0.0099(7) -0.0004(5) 0.0038(6) 0.0013(5)
N4 0.0105(7) 0.0096(7) 0.0119(7) -0.0004(5) 0.0036(6) 0.0023(5)
N5 0.0079(6) 0.0098(7) 0.0106(7) -0.0004(5) 0.0024(5) -0.0007(5)
N6 0.0067(7) 0.0153(7) 0.0135(8) -0.0018(6) 0.0011(6) -0.0013(6)
N8 0.0133(7) 0.0091(7) 0.0088(7) 0.0002(5) 0.0040(6) -0.0005(5)
N9 0.0074(6) 0.0097(7) 0.0078(6) -0.0014(5) 0.0003(5) -0.0013(5)
N10 0.0089(6) 0.0076(6) 0.0091(7) -0.0011(5) 0.0012(5) 0.0000(5)
N11 0.0089(7) 0.0088(7) 0.0101(7) -0.0017(5) 0.0020(5) 0.0002(5)
N12 0.0091(7) 0.0084(7) 0.0086(7) 0.0010(5) 0.0028(5) -0.0001(5)
N13 0.0123(7) 0.0139(7) 0.0105(7) 0.0036(6) 0.0061(6) 0.0013(6)
N14 0.0106(7) 0.0123(7) 0.0099(7) -0.0005(5) 0.0030(6) 0.0007(5)
C1 0.0100(8) 0.0077(8) 0.0110(8) -0.0005(6) -0.0004(7) 0.0010(6)
C2 0.0132(8) 0.0109(8) 0.0087(8) 0.0017(6) 0.0042(6) 0.0017(6)
C3 0.0182(9) 0.0093(8) 0.0105(8) -0.0005(6) 0.0064(7) 0.0012(7)
C4 0.0147(8) 0.0125(8) 0.0119(8) -0.0009(7) 0.0027(7) -0.0028(7)
C5 0.0108(8) 0.0144(8) 0.0108(8) 0.0008(7) 0.0018(7) -0.0009(7)
C6 0.0105(8) 0.0111(8) 0.0078(8) 0.0014(6) 0.0039(6) 0.0008(6)
C7 0.0103(8) 0.0106(8) 0.0068(7) 0.0017(6) 0.0019(6) 0.0014(6)
C8 0.0120(8) 0.0102(8) 0.0072(8) 0.0007(6) 0.0031(6) 0.0000(6)
C14 0.0140(9) 0.0084(8) 0.0096(8) 0.0009(6) 0.0058(7) 0.0011(6)
C15 0.0095(8) 0.0110(8) 0.0089(8) -0.0018(6) 0.0016(6) -0.0004(6)
C16 0.0105(8) 0.0096(8) 0.0117(8) -0.0012(6) 0.0015(6) -0.0008(6)
C17 0.0105(8) 0.0108(8) 0.0100(8) 0.0024(6) 0.0011(6) -0.0019(6)
C18 0.0100(8) 0.0129(8) 0.0088(8) -0.0004(6) 0.0023(6) -0.0017(6)
C19 0.0074(7) 0.0098(8) 0.0091(8) -0.0008(6) 0.0005(6) -0.0007(6)
C20 0.0070(7) 0.0106(8) 0.0074(7) -0.0004(6) 0.0001(6) -0.0014(6)
C21 0.0080(8) 0.0098(8) 0.0091(8) 0.0002(6) 0.0001(6) -0.0006(6)
C22 0.0074(7) 0.0111(8) 0.0074(8) -0.0017(6) -0.0006(6) 0.0001(6)
C23 0.0122(8) 0.0165(9) 0.0098(8) 0.0007(7) 0.0036(7) 0.0028(7)
C24 0.0121(8) 0.0139(8) 0.0111(8) -0.0029(7) 0.0010(7) 0.0031(7)
C25 0.0109(8) 0.0103(8) 0.0143(8) 0.0005(7) 0.0005(7) 0.0008(6)
C26 0.0105(8) 0.0142(8) 0.0108(8) 0.0010(7) 0.0029(7) -0.0006(6)
N7 0.0121(7) 0.0146(7) 0.0092(7) 0.0005(6) 0.0026(6) 0.0022(6)
C9 0.0113(8) 0.0132(8) 0.0071(8) 0.0000(6) 0.0014(6) 0.0024(6)
C13 0.0123(8) 0.0146(8) 0.0118(8) -0.0005(7) 0.0019(7) 0.0011(7)
C12 0.0185(9) 0.0140(9) 0.0138(9) -0.0024(7) 0.0010(7) 0.0039(7)
C10 0.0123(8) 0.0208(9) 0.0098(8) 0.0012(7) 0.0027(7) 0.0039(7)
C11 0.0148(9) 0.0193(9) 0.0113(8) -0.0021(7) 0.0012(7) 0.0083(7)

loop_
_atom_type_symbol
_atom_type_description
_atom_type_scat_dispersion_real
_atom_type_scat_dispersion_imag
_atom_type_scat_source
C C 0.0033 0.0016 'International Tables Vol C Tables 4.2.6.8 and 6.1.1.4'
H H 0.0000 0.0000 'International Tables Vol C Tables 4.2.6.8 and 6.1.1.4'
Fe Fe 0.3463 0.8444 'International Tables Vol C Tables 4.2.6.8 and 6.1.1.4'
N N 0.0061 0.0033 'International Tables Vol C Tables 4.2.6.8 and 6.1.1.4'
S S 0.1246 0.1234 'International Tables Vol C Tables 4.2.6.8 and 6.1.1.4'

loop_
_geom_angle_atom_site_label_1
_geom_angle_atom_site_label_2
_geom_angle_atom_site_label_3
_geom_angle
_geom_angle_site_symmetry_1
_geom_angle_site_symmetry_3
_geom_angle_publ_flag
N1 Fe1 N1 180.0 . 3_565 ?
N1 Fe1 N2 89.90(5) 3_565 3_565 ?
N1 Fe1 N2 89.90(5) . . ?
N1 Fe1 N2 90.10(5) . 3_565 ?
N1 Fe1 N2 90.10(5) 3_565 . ?
N1 Fe1 N3 87.32(5) . 3_565 ?
N1 Fe1 N3 92.68(5) . . ?
N1 Fe1 N3 92.68(5) 3_565 3_565 ?
N1 Fe1 N3 87.32(5) 3_565 . ?
N2 Fe1 N2 180.0 3_565 . ?
N3 Fe1 N2 104.83(5) 3_565 . ?
N3 Fe1 N2 75.17(5) 3_565 3_565 ?
N3 Fe1 N2 104.83(5) . 3_565 ?
N3 Fe1 N2 75.17(5) . . ?
N3 Fe1 N3 180.0 3_565 . ?
N8 Fe2 N8 180.0 . 3_566 ?
N8 Fe2 N9 90.45(6) . . ?
N8 Fe2 N9 90.45(6) 3_566 3_566 ?
N8 Fe2 N9 89.55(5) 3_566 . ?
N8 Fe2 N9 89.55(5) . 3_566 ?
N8 Fe2 N10 87.59(6) 3_566 3_566 ?
N8 Fe2 N10 87.59(6) . . ?
N8 Fe2 N10 92.41(6) 3_566 . ?
N8 Fe2 N10 92.41(6) . 3_566 ?
N9 Fe2 N9 180.00(8) . 3_566 ?
N10 Fe2 N9 99.57(5) 3_566 . ?
N10 Fe2 N9 80.42(5) . . ?
N10 Fe2 N9 80.42(5) 3_566 3_566 ?
N10 Fe2 N9 99.58(5) . 3_566 ?
N10 Fe2 N10 180.0 3_566 . ?
C1 N1 Fe1 162.72(13) . . ?
C2 N2 Fe1 125.36(11) . . ?
C2 N2 C6 118.16(14) . . ?
C6 N2 Fe1 116.47(11) . . ?
N4 N3 Fe1 134.68(11) . . ?
C7 N3 Fe1 114.70(11) . . ?
C7 N3 N4 108.92(13) . . ?
C8 N4 N3 106.59(13) . . ?
C7 N5 N6 125.53(14) . . ?
C7 N5 C8 105.58(13) . . ?
C8 N5 N6 128.89(14) . . ?
N5 N6 H6A 106.4(13) . . ?
N5 N6 H6B 104.5(13) . . ?
H6A N6 H6B 106.1(18) . . ?
C14 N8 Fe2 175.09(14) . . ?
C15 N9 Fe2 126.35(11) . . ?
C15 N9 C19 117.49(14) . . ?
C19 N9 Fe2 116.16(11) . . ?
N11 N10 Fe2 137.71(11) . . ?
C20 N10 Fe2 113.58(11) . . ?
C20 N10 N11 108.53(13) . . ?
C21 N11 N10 106.63(13) . . ?
C20 N12 N13 123.76(13) . . ?
C20 N12 C21 105.68(13) . . ?
C21 N12 N13 130.55(14) . . ?
N12 N13 H13A 105.2(13) . . ?
N12 N13 H13B 105.8(13) . . ?
H13A N13 H13B 106.5(18) . . ?
C23 N14 C22 116.65(14) . . ?
N1 C1 S1 178.48(15) . . ?
N2 C2 H2 118.5 . . ?
N2 C2 C3 122.92(15) . . ?
C3 C2 H2 118.5 . . ?
C2 C3 H3 120.8 . . ?
C4 C3 C2 118.45(15) . . ?
C4 C3 H3 120.8 . . ?
C3 C4 H4 120.2 . . ?
C3 C4 C5 119.65(16) . . ?
C5 C4 H4 120.2 . . ?
C4 C5 H5 120.8 . . ?
C6 C5 C4 118.47(15) . . ?
C6 C5 H5 120.8 . . ?
N2 C6 C5 122.35(15) . . ?
N2 C6 C7 112.04(14) . . ?
C5 C6 C7 125.61(15) . . ?
N3 C7 N5 108.81(14) . . ?
N3 C7 C6 120.77(14) . . ?
N5 C7 C6 130.41(15) . . ?
N4 C8 N5 110.08(14) . . ?
N4 C8 C9 124.40(15) . . ?
N5 C8 C9 125.52(15) . . ?
N8 C14 S2 177.98(16) . . ?
N9 C15 H15 118.6 . . ?
N9 C15 C16 122.80(15) . . ?
C16 C15 H15 118.6 . . ?
C15 C16 H16 120.5 . . ?
C17 C16 C15 119.00(15) . . ?
C17 C16 H16 120.5 . . ?
C16 C17 H17 120.4 . . ?
C18 C17 C16 119.13(15) . . ?
C18 C17 H17 120.4 . . ?
C17 C18 H18 120.8 . . ?
C17 C18 C19 118.45(15) . . ?
C19 C18 H18 120.8 . . ?
N9 C19 C18 123.11(15) . . ?
N9 C19 C20 110.54(14) . . ?
C18 C19 C20 126.34(15) . . ?
N10 C20 N12 109.32(14) . . ?
N10 C20 C19 118.94(14) . . ?
N12 C20 C19 131.71(15) . . ?
N11 C21 N12 109.84(14) . . ?
N11 C21 C22 124.02(15) . . ?
N12 C21 C22 126.14(15) . . ?
N14 C22 C21 117.34(14) . . ?
N14 C22 C26 123.34(15) . . ?
C26 C22 C21 119.32(15) . . ?
N14 C23 H23 117.9 . . ?
N14 C23 C24 124.14(16) . . ?
C24 C23 H23 117.9 . . ?
C23 C24 H24 120.9 . . ?
C23 C24 C25 118.25(16) . . ?
C25 C24 H24 120.9 . . ?
C24 C25 H25 120.6 . . ?
C26 C25 C24 118.84(16) . . ?
C26 C25 H25 120.6 . . ?
C22 C26 H26 120.7 . . ?
C25 C26 C22 118.67(15) . . ?
C25 C26 H26 120.7 . . ?
C10 N7 C9 116.83(15) . . ?
N7 C9 C8 116.30(15) . . ?
N7 C9 C13 123.80(15) . . ?
C13 C9 C8 119.89(15) . . ?
C9 C13 H13 120.9 . . ?
C12 C13 C9 118.10(16) . . ?
C12 C13 H13 120.9 . . ?
C13 C12 H12 120.6 . . ?
C11 C12 C13 118.89(17) . . ?
C11 C12 H12 120.6 . . ?
N7 C10 H10 118.2 . . ?
N7 C10 C11 123.52(16) . . ?
C11 C10 H10 118.2 . . ?
C12 C11 C10 118.83(16) . . ?
C12 C11 H11 120.6 . . ?
C10 C11 H11 120.6 . . ?

loop_
_geom_bond_atom_site_label_1
_geom_bond_atom_site_label_2
_geom_bond_distance
_geom_bond_site_symmetry_2
_geom_bond_publ_flag
Fe1 N1 2.1166(14) . ?
Fe1 N1 2.1166(14) 3_565 ?
Fe1 N2 2.2115(14) 3_565 ?
Fe1 N2 2.2116(14) . ?
Fe1 N3 2.1502(14) 3_565 ?
Fe1 N3 2.1503(14) . ?
Fe2 N8 1.9527(14) . ?
Fe2 N8 1.9527(14) 3_566 ?
Fe2 N9 1.9958(13) 3_566 ?
Fe2 N9 1.9958(13) . ?
Fe2 N10 1.9798(13) . ?
Fe2 N10 1.9797(13) 3_566 ?
S1 C1 1.6309(17) . ?
S2 C14 1.6526(17) . ?
N1 C1 1.171(2) . ?
N2 C2 1.339(2) . ?
N2 C6 1.357(2) . ?
N3 N4 1.3724(19) . ?
N3 C7 1.324(2) . ?
N4 C8 1.318(2) . ?
N5 N6 1.4172(19) . ?
N5 C7 1.359(2) . ?
N5 C8 1.376(2) . ?
N6 H6A 0.89(2) . ?
N6 H6B 0.91(2) . ?
N8 C14 1.161(2) . ?
N9 C15 1.341(2) . ?
N9 C19 1.360(2) . ?
N10 N11 1.3745(19) . ?
N10 C20 1.318(2) . ?
N11 C21 1.323(2) . ?
N12 N13 1.4173(19) . ?
N12 C20 1.356(2) . ?
N12 C21 1.370(2) . ?
N13 H13A 0.90(2) . ?
N13 H13B 0.89(2) . ?
N14 C22 1.344(2) . ?
N14 C23 1.338(2) . ?
C2 H2 0.9500 . ?
C2 C3 1.391(2) . ?
C3 H3 0.9500 . ?
C3 C4 1.381(2) . ?
C4 H4 0.9500 . ?
C4 C5 1.391(2) . ?
C5 H5 0.9500 . ?
C5 C6 1.388(2) . ?
C6 C7 1.469(2) . ?
C8 C9 1.471(2) . ?
C15 H15 0.9500 . ?
C15 C16 1.392(2) . ?
C16 H16 0.9500 . ?
C16 C17 1.388(2) . ?
C17 H17 0.9500 . ?
C17 C18 1.385(2) . ?
C18 H18 0.9500 . ?
C18 C19 1.389(2) . ?
C19 C20 1.448(2) . ?
C21 C22 1.470(2) . ?
C22 C26 1.398(2) . ?
C23 H23 0.9500 . ?
C23 C24 1.387(2) . ?
C24 H24 0.9500 . ?
C24 C25 1.391(2) . ?
C25 H25 0.9500 . ?
C25 C26 1.378(2) . ?
C26 H26 0.9500 . ?
N7 C9 1.345(2) . ?
N7 C10 1.338(2) . ?
C9 C13 1.393(2) . ?
C13 H13 0.9500 . ?
C13 C12 1.387(2) . ?
C12 H12 0.9500 . ?
C12 C11 1.385(3) . ?
C10 H10 0.9500 . ?
C10 C11 1.388(3) . ?
C11 H11 0.9500 . ?

loop_
_geom_hbond_atom_site_label_D
_geom_hbond_atom_site_label_H
_geom_hbond_atom_site_label_A
_geom_hbond_distance_DH
_geom_hbond_distance_HA
_geom_hbond_distance_DA
_geom_hbond_angle_DHA
_geom_hbond_site_symmetry_A
_geom_hbond_publ_flag
N6 H6A S2 0.89(2) 2.65(2) 3.5339(16) 170.2(17) 3_666 yes
N6 H6B S1 0.91(2) 2.94(2) 3.3633(15) 110.4(14) 1_655 yes
N6 H6B N7 0.91(2) 2.12(2) 2.871(2) 139.0(17) . yes
N13 H13B N14 0.89(2) 2.33(2) 2.883(2) 120.7(16) . yes

loop_
_geom_torsion_atom_site_label_1
_geom_torsion_atom_site_label_2
_geom_torsion_atom_site_label_3
_geom_torsion_atom_site_label_4
_geom_torsion
_geom_torsion_site_symmetry_1
_geom_torsion_site_symmetry_2
_geom_torsion_site_symmetry_3
_geom_torsion_site_symmetry_4
_geom_torsion_publ_flag
Fe1 N2 C2 C3 -178.23(12) . . . . ?
Fe1 N2 C6 C5 178.84(12) . . . . ?
Fe1 N2 C6 C7 -1.68(17) . . . . ?
Fe1 N3 N4 C8 164.89(12) . . . . ?
Fe1 N3 C7 N5 -168.90(10) . . . . ?
Fe1 N3 C7 C6 10.44(19) . . . . ?
Fe2 N9 C15 C16 178.08(12) . . . . ?
Fe2 N9 C19 C18 -178.10(12) . . . . ?
Fe2 N9 C19 C20 2.35(17) . . . . ?
Fe2 N10 N11 C21 -174.80(12) . . . . ?
Fe2 N10 C20 N12 175.74(10) . . . . ?
Fe2 N10 C20 C19 -5.85(19) . . . . ?
N2 C2 C3 C4 -0.5(2) . . . . ?
N2 C6 C7 N3 -5.8(2) . . . . ?
N2 C6 C7 N5 173.34(16) . . . . ?
N3 N4 C8 N5 -0.28(17) . . . . ?
N3 N4 C8 C9 -179.18(14) . . . . ?
N4 N3 C7 N5 -1.53(18) . . . . ?
N4 N3 C7 C6 177.81(14) . . . . ?
N4 C8 C9 N7 157.57(15) . . . . ?
N4 C8 C9 C13 -21.3(2) . . . . ?
N5 C8 C9 N7 -21.2(2) . . . . ?
N5 C8 C9 C13 159.95(16) . . . . ?
N6 N5 C7 N3 -178.92(14) . . . . ?
N6 N5 C7 C6 1.8(3) . . . . ?
N6 N5 C8 N4 179.63(15) . . . . ?
N6 N5 C8 C9 -1.5(3) . . . . ?
N9 C15 C16 C17 0.3(2) . . . . ?
N9 C19 C20 N10 2.3(2) . . . . ?
N9 C19 C20 N12 -179.66(16) . . . . ?
N10 N11 C21 N12 0.53(17) . . . . ?
N10 N11 C21 C22 -178.86(14) . . . . ?
N11 N10 C20 N12 -0.38(18) . . . . ?
N11 N10 C20 C19 178.03(13) . . . . ?
N11 C21 C22 N14 -173.35(15) . . . . ?
N11 C21 C22 C26 7.5(2) . . . . ?
N12 C21 C22 N14 7.4(2) . . . . ?
N12 C21 C22 C26 -171.82(15) . . . . ?
N13 N12 C20 N10 179.45(14) . . . . ?
N13 N12 C20 C19 1.3(3) . . . . ?
N13 N12 C21 N11 -179.40(15) . . . . ?
N13 N12 C21 C22 0.0(3) . . . . ?
N14 C22 C26 C25 -2.7(2) . . . . ?
N14 C23 C24 C25 -3.3(3) . . . . ?
C2 N2 C6 C5 -0.1(2) . . . . ?
C2 N2 C6 C7 179.37(14) . . . . ?
C2 C3 C4 C5 -0.1(2) . . . . ?
C3 C4 C5 C6 0.6(2) . . . . ?
C4 C5 C6 N2 -0.5(2) . . . . ?
C4 C5 C6 C7 -179.89(15) . . . . ?
C5 C6 C7 N3 173.62(16) . . . . ?
C5 C6 C7 N5 -7.2(3) . . . . ?
C6 N2 C2 C3 0.6(2) . . . . ?
C7 N3 N4 C8 1.12(17) . . . . ?
C7 N5 C8 N4 -0.63(18) . . . . ?
C7 N5 C8 C9 178.26(15) . . . . ?
C8 N5 C7 N3 1.32(17) . . . . ?
C8 N5 C7 C6 -177.93(16) . . . . ?
C8 C9 C13 C12 177.44(15) . . . . ?
C15 N9 C19 C18 1.3(2) . . . . ?
C15 N9 C19 C20 -178.23(14) . . . . ?
C15 C16 C17 C18 0.8(2) . . . . ?
C16 C17 C18 C19 -0.7(2) . . . . ?
C17 C18 C19 N9 -0.3(2) . . . . ?
C17 C18 C19 C20 179.14(15) . . . . ?
C18 C19 C20 N10 -177.19(15) . . . . ?
C18 C19 C20 N12 0.8(3) . . . . ?
C19 N9 C15 C16 -1.3(2) . . . . ?
C20 N10 N11 C21 -0.09(17) . . . . ?
C20 N12 C21 N11 -0.75(17) . . . . ?
C20 N12 C21 C22 178.62(15) . . . . ?
C21 N12 C20 N10 0.68(17) . . . . ?
C21 N12 C20 C19 -177.45(17) . . . . ?
C21 C22 C26 C25 176.43(15) . . . . ?
C22 N14 C23 C24 1.5(2) . . . . ?
C23 N14 C22 C21 -177.64(14) . . . . ?
C23 N14 C22 C26 1.5(2) . . . . ?
C23 C24 C25 C26 1.9(2) . . . . ?
C24 C25 C26 C22 0.8(2) . . . . ?
N7 C9 C13 C12 -1.4(3) . . . . ?
N7 C10 C11 C12 -1.2(3) . . . . ?
C9 N7 C10 C11 1.0(2) . . . . ?
C9 C13 C12 C11 1.0(3) . . . . ?
C13 C12 C11 C10 0.2(3) . . . . ?
C10 N7 C9 C8 -178.48(14) . . . . ?
C10 N7 C9 C13 0.4(2) . . . . ?
